data_7011259
loop_
_publ_author_name
'Gal\'an-Mascar\'os, Jos\'e-Ram\'on'
'Clemente-Juan, Juan-Modesto'
'Dunbar, Kim R.'

_publ_section_title
;
 Synthesis, structure and magnetic properties of the one-dimensional
 chain compound
 {K[Fe(1,3,5-triazine-2,4,6-tricarboxylate)(H2O)2]&#x00B7;2H2O}\\infty
;
_journal_issue 13
_journal_name_full 'Journal of the Chemical Society, Dalton Transactions'
_journal_page_first 2710
_journal_paper_doi 10.1039/b109585b
_journal_year 2002
_chemical_formula_moiety
;
{K[Fe(1,3,5-triazine-2,4,6-tricarboxilate)(H2O)2]}.2H2O
;
_chemical_formula_sum 'C6 H8 Fe K N3 O10'
_chemical_formula_weight 377.1
_chemical_name_systematic
;
?
;
_space_group_IT_number 13
_symmetry_space_group_name_Hall '-P 2yc'
_symmetry_space_group_name_H-M 'P 1 2/c 1'
_atom_sites_solution_hydrogens geom
_atom_sites_solution_primary direct
_atom_sites_solution_secondary difmap
_audit_creation_method SHELXL-97
_cell_angle_alpha 90.00
_cell_angle_beta 106.24(3)
_cell_angle_gamma 90.00
_cell_formula_units_Z 2
_cell_length_a 7.0800(14)
_cell_length_b 8.828(2)
_cell_length_c 10.299(2)
_cell_measurement_temperature 110(2)
_cell_volume 618.0(2)
_computing_structure_refinement 'SHELXL-97 (Sheldrick, 1997)'
_computing_structure_solution 'SIR97 (Giacovazzo et al., 1997)'
_diffrn_ambient_temperature 110(2)
_diffrn_measured_fraction_theta_full 0.963
_diffrn_measured_fraction_theta_max 0.963
_diffrn_radiation_monochromator graphite
_diffrn_radiation_source 'fine-focus sealed tube'
_diffrn_radiation_type MoK\a
_diffrn_radiation_wavelength 0.71069
_diffrn_reflns_av_R_equivalents 0.0232
_diffrn_reflns_av_sigmaI/netI 0.0233
_diffrn_reflns_limit_h_max 9
_diffrn_reflns_limit_h_min -9
_diffrn_reflns_limit_k_max 11
_diffrn_reflns_limit_k_min -11
_diffrn_reflns_limit_l_max 12
_diffrn_reflns_limit_l_min -13
_diffrn_reflns_number 4749
_diffrn_reflns_theta_full 28.27
_diffrn_reflns_theta_max 28.27
_diffrn_reflns_theta_min 2.31
_exptl_absorpt_coefficient_mu 1.617
_exptl_crystal_density_diffrn 2.026
_exptl_crystal_density_method 'not measured'
_exptl_crystal_F_000 380
_refine_diff_density_max 1.239
_refine_diff_density_min -0.669
_refine_diff_density_rms 0.110
_refine_ls_extinction_coef 0.000(2)
_refine_ls_extinction_expression Fc^*^=kFc[1+0.001xFc^2^\l^3^/sin(2\q)]^-1/4^
_refine_ls_extinction_method SHELXL
_refine_ls_goodness_of_fit_ref 1.053
_refine_ls_hydrogen_treatment mixed
_refine_ls_matrix_type full
_refine_ls_number_parameters 115
_refine_ls_number_reflns 1475
_refine_ls_number_restraints 0
_refine_ls_restrained_S_all 1.053
_refine_ls_R_factor_all 0.0476
_refine_ls_R_factor_gt 0.0383
_refine_ls_shift/su_max 3.479
_refine_ls_shift/su_mean 0.031
_refine_ls_structure_factor_coef Fsqd
_refine_ls_weighting_details 'calc w=1/[\s^2^(Fo^2^)+(0.0658P)^2^+0.2587P] where P=(Fo^2^+2Fc^2^)/3'
_refine_ls_weighting_scheme calc
_refine_ls_wR_factor_gt 0.0969
_refine_ls_wR_factor_ref 0.1038
_reflns_number_gt 1191
_reflns_number_total 1475
_reflns_threshold_expression >2sigma(I)
_cod_data_source_file b109585b.txt
_cod_data_source_block {K[Fe(1,3,5-triazine-2,4,6-tricarboxilate)(H2O)2]}.2H2O_(1)
_cod_depositor_comments
;
The following automatic conversions were performed:
'_atom_site_symetry_multiplicity' tag replaced with
'_atom_site_symmetry_multiplicity'.

Automatic conversion script
Id: cif_correct_tags 1440 2010-10-19 06:21:57Z saulius 
;
_cod_original_formula_sum 'C6 H8 Fe1 K1 N3 O10'
_cod_database_code 7011259

loop_
_symmetry_equiv_pos_as_xyz
'x, y, z'
'-x, y, -z+1/2'
'-x, -y, -z'
'x, -y, z-1/2'

loop_
_atom_site_label
_atom_site_type_symbol
_atom_site_fract_x
_atom_site_fract_y
_atom_site_fract_z
_atom_site_U_iso_or_equiv
_atom_site_adp_type
_atom_site_occupancy
_atom_site_symmetry_multiplicity
_atom_site_calc_flag
_atom_site_refinement_flags
_atom_site_disorder_assembly
_atom_site_disorder_group
Fe Fe 0.5000 -0.43403(5) 0.7500 0.01729(18) Uani 1 2 d S . .
K K 1.0000 -0.56645(8) 0.7500 0.0220(2) Uani 1 2 d S . .
N1 N 0.5000 -0.1939(3) 0.7500 0.0174(6) Uani 1 2 d S . .
N2 N 0.6088(3) 0.0368(2) 0.6802(2) 0.0189(4) Uani 1 1 d . . .
O1 O 0.7056(2) -0.35139(18) 0.62627(17) 0.0202(4) Uani 1 1 d . . .
O2 O 0.8010(3) -0.1424(2) 0.5344(2) 0.0298(4) Uani 1 1 d . . .
O3 O 0.3967(2) -0.65439(18) 0.81341(17) 0.0206(4) Uani 1 1 d . . .
O4 O 0.2522(3) -0.4540(2) 0.5791(2) 0.0218(4) Uani 1 1 d . . .
O5 O 0.1120(3) -0.2086(2) 0.4405(2) 0.0279(4) Uani 1 1 d . . .
C1 C 0.6026(3) -0.1141(2) 0.6831(2) 0.0181(5) Uani 1 1 d . . .
C2 C 0.5000 0.1060(4) 0.7500 0.0174(6) Uani 1 2 d S . .
C3 C 0.7160(3) -0.2094(3) 0.6072(3) 0.0205(5) Uani 1 1 d . . .
C4 C 0.5000 -0.7204(4) 0.7500 0.0156(6) Uani 1 2 d S . .
H1 H 1.264(4) -0.493(4) 1.025(3) 0.021(8) Uiso 1 1 d . . .
H2 H 1.217(5) -0.623(4) 1.037(4) 0.037(9) Uiso 1 1 d . . .
H3 H 1.164(5) -0.853(4) 0.914(3) 0.033(9) Uiso 1 1 d . . .
H4 H 1.017(6) -0.834(4) 0.966(4) 0.051(11) Uiso 1 1 d . . .

loop_
_atom_site_aniso_label
_atom_site_aniso_U_11
_atom_site_aniso_U_22
_atom_site_aniso_U_33
_atom_site_aniso_U_23
_atom_site_aniso_U_13
_atom_site_aniso_U_12
Fe 0.0200(3) 0.0153(3) 0.0196(3) 0.000 0.01063(19) 0.000
K 0.0207(4) 0.0217(4) 0.0252(4) 0.000 0.0090(3) 0.000
N1 0.0199(12) 0.0184(13) 0.0177(14) 0.000 0.0116(11) 0.000
N2 0.0211(9) 0.0177(9) 0.0213(11) 0.0000(7) 0.0115(8) -0.0002(7)
O1 0.0258(8) 0.0154(7) 0.0228(9) -0.0003(6) 0.0126(7) 0.0008(6)
O2 0.0387(10) 0.0210(9) 0.0410(11) 0.0029(8) 0.0298(9) 0.0016(8)
O3 0.0240(8) 0.0169(7) 0.0255(9) -0.0007(6) 0.0144(7) 0.0006(6)
O4 0.0273(9) 0.0192(9) 0.0204(10) -0.0020(7) 0.0094(7) 0.0020(7)
O5 0.0329(10) 0.0213(9) 0.0370(12) 0.0041(8) 0.0219(9) 0.0027(8)
C1 0.0179(10) 0.0176(11) 0.0207(12) 0.0001(9) 0.0088(9) 0.0002(8)
C2 0.0181(14) 0.0161(14) 0.0199(17) 0.000 0.0083(12) 0.000
C3 0.0216(11) 0.0188(11) 0.0238(13) 0.0004(9) 0.0111(9) 0.0015(9)
C4 0.0157(13) 0.0188(14) 0.0139(15) 0.000 0.0067(11) 0.000

loop_
_atom_type_symbol
_atom_type_description
_atom_type_scat_dispersion_real
_atom_type_scat_dispersion_imag
_atom_type_scat_source
C C 0.0033 0.0016 'International Tables Vol C Tables 4.2.6.8 and 6.1.1.4'
H H 0.0000 0.0000 'International Tables Vol C Tables 4.2.6.8 and 6.1.1.4'
N N 0.0061 0.0033 'International Tables Vol C Tables 4.2.6.8 and 6.1.1.4'
O O 0.0106 0.0060 'International Tables Vol C Tables 4.2.6.8 and 6.1.1.4'
K K 0.2009 0.2494 'International Tables Vol C Tables 4.2.6.8 and 6.1.1.4'
Fe Fe 0.3463 0.8444 'International Tables Vol C Tables 4.2.6.8 and 6.1.1.4'

loop_
_geom_angle_atom_site_label_1
_geom_angle_atom_site_label_2
_geom_angle_atom_site_label_3
_geom_angle
_geom_angle_site_symmetry_1
_geom_angle_site_symmetry_3
_geom_angle_publ_flag
O4 Fe O4 170.45(11) 2_656 . ?
O4 Fe N1 94.77(5) 2_656 . ?
O4 Fe N1 94.77(5) . . ?
O4 Fe O3 87.00(7) 2_656 . ?
O4 Fe O3 84.71(7) . . ?
N1 Fe O3 150.33(4) . . ?
O4 Fe O3 84.71(7) 2_656 2_656 ?
O4 Fe O3 87.00(7) . 2_656 ?
N1 Fe O3 150.33(4) . 2_656 ?
O3 Fe O3 59.35(8) . 2_656 ?
O4 Fe O1 94.11(7) 2_656 2_656 ?
O4 Fe O1 88.92(7) . 2_656 ?
N1 Fe O1 71.55(4) . 2_656 ?
O3 Fe O1 78.78(6) . 2_656 ?
O3 Fe O1 138.13(6) 2_656 2_656 ?
O4 Fe O1 88.92(7) 2_656 . ?
O4 Fe O1 94.10(7) . . ?
N1 Fe O1 71.55(4) . . ?
O3 Fe O1 138.13(6) . . ?
O3 Fe O1 78.78(6) 2_656 . ?
O1 Fe O1 143.09(8) 2_656 . ?
O4 Fe K 53.66(5) 2_656 . ?
O4 Fe K 122.71(6) . . ?
N1 Fe K 108.274(13) . . ?
O3 Fe K 96.62(4) . . ?
O3 Fe K 48.69(4) 2_656 . ?
O1 Fe K 147.76(4) 2_656 . ?
O1 Fe K 49.66(4) . . ?
O4 Fe K 122.71(6) 2_656 1_455 ?
O4 Fe K 53.67(5) . 1_455 ?
N1 Fe K 108.274(13) . 1_455 ?
O3 Fe K 48.69(4) . 1_455 ?
O3 Fe K 96.62(4) 2_656 1_455 ?
O1 Fe K 49.66(4) 2_656 1_455 ?
O1 Fe K 147.76(4) . 1_455 ?
K Fe K 143.45(3) . 1_455 ?
O5 K O5 87.46(9) 3_646 4_646 ?
O5 K O3 92.08(6) 3_646 1_655 ?
O5 K O3 64.17(6) 4_646 1_655 ?
O5 K O3 64.17(6) 3_646 2_656 ?
O5 K O3 92.08(6) 4_646 2_656 ?
O3 K O3 147.91(7) 1_655 2_656 ?
O5 K O1 97.68(6) 3_646 . ?
O5 K O1 146.23(5) 4_646 . ?
O3 K O1 148.05(5) 1_655 . ?
O3 K O1 61.35(5) 2_656 . ?
O5 K O1 146.23(5) 3_646 2_756 ?
O5 K O1 97.68(6) 4_646 2_756 ?
O3 K O1 61.35(5) 1_655 2_756 ?
O3 K O1 148.05(5) 2_656 2_756 ?
O1 K O1 96.23(7) . 2_756 ?
O5 K O4 85.44(6) 3_646 1_655 ?
O5 K O4 123.85(6) 4_646 1_655 ?
O3 K O4 60.55(5) 1_655 1_655 ?
O3 K O4 132.40(5) 2_656 1_655 ?
O1 K O4 89.89(5) . 1_655 ?
O1 K O4 63.94(5) 2_756 1_655 ?
O5 K O4 123.85(6) 3_646 2_656 ?
O5 K O4 85.44(6) 4_646 2_656 ?
O3 K O4 132.40(5) 1_655 2_656 ?
O3 K O4 60.55(5) 2_656 2_656 ?
O1 K O4 63.94(5) . 2_656 ?
O1 K O4 89.89(5) 2_756 2_656 ?
O4 K O4 141.41(8) 1_655 2_656 ?
O5 K O4 49.74(5) 3_646 3_646 ?
O5 K O4 136.37(6) 4_646 3_646 ?
O3 K O4 117.60(5) 1_655 3_646 ?
O3 K O4 64.30(5) 2_656 3_646 ?
O1 K O4 52.91(5) . 3_646 ?
O1 K O4 122.10(5) 2_756 3_646 ?
O4 K O4 68.10(6) 1_655 3_646 ?
O4 K O4 109.73(5) 2_656 3_646 ?
O5 K O4 136.37(6) 3_646 4_646 ?
O5 K O4 49.74(5) 4_646 4_646 ?
O3 K O4 64.30(5) 1_655 4_646 ?
O3 K O4 117.60(5) 2_656 4_646 ?
O1 K O4 122.10(5) . 4_646 ?
O1 K O4 52.92(5) 2_756 4_646 ?
O4 K O4 109.73(5) 1_655 4_646 ?
O4 K O4 68.10(6) 2_656 4_646 ?
O4 K O4 173.86(7) 3_646 4_646 ?
O5 K Fe 108.11(5) 3_646 1_655 ?
O5 K Fe 98.18(5) 4_646 1_655 ?
O3 K Fe 36.78(3) 1_655 1_655 ?
O3 K Fe 166.98(3) 2_656 1_655 ?
O1 K Fe 111.57(4) . 1_655 ?
O1 K Fe 38.16(3) 2_756 1_655 ?
O4 K Fe 34.58(4) 1_655 1_655 ?
O4 K Fe 128.04(4) 2_656 1_655 ?
O4 K Fe 102.68(4) 3_646 1_655 ?
O4 K Fe 75.34(4) 4_646 1_655 ?
O5 K Fe 98.18(5) 3_646 . ?
O5 K Fe 108.11(5) 4_646 . ?
O3 K Fe 166.98(3) 1_655 . ?
O3 K Fe 36.78(3) 2_656 . ?
O1 K Fe 38.16(3) . . ?
O1 K Fe 111.57(4) 2_756 . ?
O4 K Fe 128.04(4) 1_655 . ?
O4 K Fe 34.58(4) 2_656 . ?
O4 K Fe 75.34(4) 3_646 . ?
O4 K Fe 102.68(4) 4_646 . ?
Fe K Fe 143.45(3) 1_655 . ?
C1 N1 C1 116.2(3) 2_656 . ?
C1 N1 Fe 121.88(13) 2_656 . ?
C1 N1 Fe 121.88(13) . . ?
C1 N2 C2 114.6(2) . . ?
C3 O1 Fe 117.97(14) . . ?
C3 O1 K 131.25(15) . . ?
Fe O1 K 92.18(6) . . ?
C4 O3 Fe 88.07(15) . . ?
C4 O3 K 134.36(11) . 1_455 ?
Fe O3 K 94.53(6) . 1_455 ?
Fe O4 K 91.76(7) . 1_455 ?
Fe O4 K 156.34(8) . 3_646 ?
K O4 K 111.90(6) 1_455 3_646 ?
N1 C1 N2 124.4(2) . . ?
N1 C1 C3 114.57(19) . . ?
N2 C1 C3 121.00(19) . . ?
N2 C2 N2 125.7(3) . 2_656 ?
N2 C2 C4 117.15(14) . 1_565 ?
N2 C2 C4 117.15(14) 2_656 1_565 ?
O2 C3 O1 128.5(2) . . ?
O2 C3 C1 117.67(19) . . ?
O1 C3 C1 113.8(2) . . ?
O3 C4 O3 124.5(3) 2_656 . ?
O3 C4 C2 117.75(15) 2_656 1_545 ?
O3 C4 C2 117.75(15) . 1_545 ?

loop_
_geom_bond_atom_site_label_1
_geom_bond_atom_site_label_2
_geom_bond_distance
_geom_bond_site_symmetry_2
_geom_bond_publ_flag
Fe O4 2.117(2) 2_656 ?
Fe O4 2.117(2) . ?
Fe N1 2.120(3) . ?
Fe O3 2.2389(17) . ?
Fe O3 2.2390(17) 2_656 ?
Fe O1 2.3049(17) 2_656 ?
Fe O1 2.3050(17) . ?
Fe K 3.7280(7) . ?
Fe K 3.7280(7) 1_455 ?
K O5 2.748(2) 3_646 ?
K O5 2.748(2) 4_646 ?
K O3 2.8092(17) 1_655 ?
K O3 2.8092(17) 2_656 ?
K O1 2.8437(18) . ?
K O1 2.8438(18) 2_756 ?
K O4 3.0045(19) 1_655 ?
K O4 3.0046(19) 2_656 ?
K O4 3.365(2) 3_646 ?
K O4 3.365(2) 4_646 ?
K Fe 3.7280(7) 1_655 ?
N1 C1 1.333(3) 2_656 ?
N1 C1 1.333(3) . ?
N2 C1 1.334(3) . ?
N2 C2 1.339(2) . ?
O1 C3 1.274(3) . ?
O2 C3 1.236(3) . ?
O3 C4 1.252(2) . ?
O3 K 2.8092(17) 1_455 ?
O4 K 3.0046(19) 1_455 ?
O4 K 3.365(2) 3_646 ?
O5 K 2.748(2) 3_646 ?
C1 C3 1.521(3) . ?
C2 N2 1.339(2) 2_656 ?
C2 C4 1.532(4) 1_565 ?
C4 O3 1.252(2) 2_656 ?
C4 C2 1.532(4) 1_545 ?
